data_4341786
loop_
_publ_author_name
'Victor, Eric'
'Kim, Sunghee'
'Lippard, Stephen J.'

_publ_section_title
;
 Synthesis of Bis(imidazole) Metal Complexes and Their Use in Rapid NO
 Detection and Quantification Devices.
;
_journal_name_full 'Inorganic chemistry'
_journal_page_first 141124151214003
_journal_paper_doi 10.1021/ic501765g
_journal_year 2014
_chemical_formula_sum 'C16 H18 Cl2 Co N4 O'
_chemical_formula_weight 412.17
_chemical_name_systematic
;

 ?

;
_space_group_IT_number 14
_symmetry_cell_setting monoclinic
_symmetry_space_group_name_Hall '-P 2yn'
_symmetry_space_group_name_H-M 'P 1 21/n 1'
_atom_sites_solution_hydrogens constr
_atom_sites_solution_primary direct
_atom_sites_solution_secondary difmap
_audit_creation_method SHELXL-97
_cell_angle_alpha 90.00
_cell_angle_beta 104.3620(10)
_cell_angle_gamma 90.00
_cell_formula_units_Z 4
_cell_length_a 10.2460(5)
_cell_length_b 13.9051(7)
_cell_length_c 13.2175(7)
_cell_measurement_reflns_used 9924
_cell_measurement_temperature 100(2)
_cell_measurement_theta_max 27.06
_cell_measurement_theta_min 2.26
_cell_volume 1824.27(16)
_computing_cell_refinement 'Bruker SMART'
_computing_data_collection 'Bruker SMART'
_computing_data_reduction 'Bruker SAINT'
_computing_molecular_graphics 'Bruker SHELXTL'
_computing_publication_material 'Bruker SHELXTL'
_computing_structure_refinement 'SHELXL-97 (Sheldrick, 1997)'
_computing_structure_solution 'SHELXS-97 (Sheldrick, 1990)'
_diffrn_ambient_temperature 100(2)
_diffrn_measured_fraction_theta_full 0.999
_diffrn_measured_fraction_theta_max 0.999
_diffrn_measurement_device_type 'CCD area detector'
_diffrn_measurement_method 'phi and omega scans'
_diffrn_radiation_monochromator graphite
_diffrn_radiation_source 'fine-focus sealed tube'
_diffrn_radiation_type MoK\a
_diffrn_radiation_wavelength 0.71073
_diffrn_reflns_av_R_equivalents 0.0290
_diffrn_reflns_av_sigmaI/netI 0.0154
_diffrn_reflns_limit_h_max 13
_diffrn_reflns_limit_h_min -13
_diffrn_reflns_limit_k_max 17
_diffrn_reflns_limit_k_min -17
_diffrn_reflns_limit_l_max 16
_diffrn_reflns_limit_l_min -16
_diffrn_reflns_number 32974
_diffrn_reflns_theta_full 27.11
_diffrn_reflns_theta_max 27.11
_diffrn_reflns_theta_min 2.16
_exptl_absorpt_coefficient_mu 1.244
_exptl_absorpt_correction_T_max 0.7455
_exptl_absorpt_correction_T_min 0.6604
_exptl_absorpt_correction_type multi-scan
_exptl_absorpt_process_details 'Blessing 1995'
_exptl_crystal_colour blue
_exptl_crystal_density_diffrn 1.501
_exptl_crystal_density_meas ?
_exptl_crystal_density_method 'not measured'
_exptl_crystal_description block
_exptl_crystal_F_000 844
_exptl_crystal_size_max 0.38
_exptl_crystal_size_mid 0.38
_exptl_crystal_size_min 0.37
_refine_diff_density_max 0.351
_refine_diff_density_min -0.231
_refine_diff_density_rms 0.050
_refine_ls_extinction_method none
_refine_ls_goodness_of_fit_ref 1.695
_refine_ls_hydrogen_treatment mixed
_refine_ls_matrix_type full
_refine_ls_number_parameters 220
_refine_ls_number_reflns 4018
_refine_ls_number_restraints 0
_refine_ls_restrained_S_all 1.695
_refine_ls_R_factor_all 0.0262
_refine_ls_R_factor_gt 0.0231
_refine_ls_shift/su_max 0.001
_refine_ls_shift/su_mean 0.000
_refine_ls_structure_factor_coef Fsqd
_refine_ls_weighting_details 'calc w=1/[\s^2^(Fo^2^)+(0.0284P)^2^+0.0000P] where P=(Fo^2^+2Fc^2^)/3'
_refine_ls_weighting_scheme calc
_refine_ls_wR_factor_gt 0.0704
_refine_ls_wR_factor_ref 0.0718
_reflns_number_gt 3669
_reflns_number_total 4018
_reflns_threshold_expression >2sigma(I)
_cod_data_source_file ic501765g_si_002.cif
_cod_data_source_block 4*[Co(BIPhMe)Cl2]
_cod_depositor_comments
;
The following automatic conversions were performed:

'_symmetry_cell_setting' value 'Monoclinic' changed to 'monoclinic'
according to
/home/saulius/struct/COD-crude-data--automatic-downloads/rss-feeds/ACS/lib/dictionaries/cif_core.dic
dictionary named 'cif_core.dic' version 2.4.2 from 2011-04-26.

Automatic conversion script
Id: cif_fix_values 2935 2014-11-11 08:27:57Z andrius 

The following automatic conversions were performed:

'_exptl_crystal_density_meas' value 'not measured' was changed to '?'
- the value is perceived as not measured.

Automatic conversion script
Id: cif_fix_values 3008 2015-01-20 13:52:24Z robertas 
;
_cod_original_sg_symbol_H-M P2(1)/n
_cod_database_code 4341786

loop_
_symmetry_equiv_pos_as_xyz
'x, y, z'
'-x+1/2, y+1/2, -z+1/2'
'-x, -y, -z'
'x-1/2, -y-1/2, z-1/2'

loop_
_atom_site_label
_atom_site_type_symbol
_atom_site_fract_x
_atom_site_fract_y
_atom_site_fract_z
_atom_site_U_iso_or_equiv
_atom_site_adp_type
_atom_site_occupancy
_atom_site_symmetry_multiplicity
_atom_site_calc_flag
_atom_site_refinement_flags
Co1 Co 0.521583(19) 0.189816(14) 0.666697(14) 0.01576(8) Uani 1 1 d .
Cl1 Cl 0.35762(4) 0.10454(3) 0.70713(3) 0.02533(10) Uani 1 1 d .
Cl2 Cl 0.49448(4) 0.35025(3) 0.66932(3) 0.02017(10) Uani 1 1 d .
N1 N 0.70372(12) 0.15254(9) 0.75232(9) 0.0164(3) Uani 1 1 d .
C1 C 0.83014(14) 0.14193(10) 0.60793(10) 0.0139(3) Uani 1 1 d .
C2 C 0.73877(16) 0.14243(11) 0.85969(11) 0.0211(3) Uani 1 1 d .
H2 H 0.6798 0.1506 0.9043 0.025 Uiso 1 1 calc R
C3 C 0.87090(15) 0.11896(11) 0.89086(11) 0.0205(3) Uani 1 1 d .
H3 H 0.9210 0.1077 0.9606 0.025 Uiso 1 1 calc R
N4 N 0.91880(12) 0.11456(9) 0.80288(9) 0.0165(3) Uani 1 1 d .
C4 C 1.06158(14) 0.09622(11) 0.80697(11) 0.0204(3) Uani 1 1 d .
H4A H 1.0682 0.0447 0.7579 0.031 Uiso 1 1 calc R
H4B H 1.1088 0.0768 0.8779 0.031 Uiso 1 1 calc R
H4C H 1.1027 0.1549 0.7879 0.031 Uiso 1 1 calc R
C5 C 0.81424(14) 0.13527(10) 0.71980(10) 0.0142(3) Uani 1 1 d .
N6 N 0.57299(12) 0.15490(8) 0.53496(9) 0.0153(2) Uani 1 1 d .
C7 C 0.48895(14) 0.15427(10) 0.43556(11) 0.0174(3) Uani 1 1 d .
H7 H 0.3936 0.1602 0.4192 0.021 Uiso 1 1 calc R
C8 C 0.56347(15) 0.14398(10) 0.36535(11) 0.0190(3) Uani 1 1 d .
H8 H 0.5308 0.1408 0.2916 0.023 Uiso 1 1 calc R
N9 N 0.69591(12) 0.13891(9) 0.42109(9) 0.0166(3) Uani 1 1 d .
C9 C 0.80861(15) 0.12894(13) 0.37157(11) 0.0240(3) Uani 1 1 d .
H9A H 0.8776 0.1771 0.4004 0.036 Uiso 1 1 calc R
H9B H 0.7760 0.1386 0.2961 0.036 Uiso 1 1 calc R
H9C H 0.8475 0.0644 0.3852 0.036 Uiso 1 1 calc R
C10 C 0.69789(14) 0.14513(10) 0.52413(10) 0.0138(3) Uani 1 1 d .
C11 C 0.90965(14) 0.23409(10) 0.59969(10) 0.0146(3) Uani 1 1 d .
C12 C 1.04461(14) 0.23095(11) 0.59617(10) 0.0183(3) Uani 1 1 d .
H12 H 1.0886 0.1709 0.5956 0.022 Uiso 1 1 calc R
C13 C 1.11439(15) 0.31652(12) 0.59355(11) 0.0214(3) Uani 1 1 d .
H13 H 1.2068 0.3145 0.5927 0.026 Uiso 1 1 calc R
C14 C 1.05063(16) 0.40428(12) 0.59226(11) 0.0233(3) Uani 1 1 d .
H14 H 1.0988 0.4623 0.5898 0.028 Uiso 1 1 calc R
C15 C 0.91552(16) 0.40745(11) 0.59452(11) 0.0222(3) Uani 1 1 d .
H15 H 0.8712 0.4676 0.5932 0.027 Uiso 1 1 calc R
C16 C 0.84567(15) 0.32250(11) 0.59877(10) 0.0170(3) Uani 1 1 d .
H16 H 0.7538 0.3248 0.6011 0.020 Uiso 1 1 calc R
O17 O 0.90691(10) 0.06195(7) 0.58777(8) 0.0178(2) Uani 1 1 d .
C17 C 0.83936(15) -0.02857(10) 0.58653(12) 0.0220(3) Uani 1 1 d .
H17A H 0.8147 -0.0376 0.6529 0.033 Uiso 1 1 calc R
H17B H 0.8994 -0.0807 0.5767 0.033 Uiso 1 1 calc R
H17C H 0.7578 -0.0292 0.5291 0.033 Uiso 1 1 calc R

loop_
_atom_site_aniso_label
_atom_site_aniso_U_11
_atom_site_aniso_U_22
_atom_site_aniso_U_33
_atom_site_aniso_U_23
_atom_site_aniso_U_13
_atom_site_aniso_U_12
Co1 0.01433(12) 0.01825(13) 0.01634(11) -0.00168(7) 0.00692(8) -0.00013(7)
Cl1 0.01738(19) 0.0259(2) 0.0354(2) 0.00472(16) 0.01173(15) -0.00123(15)
Cl2 0.0229(2) 0.01872(19) 0.01956(18) -0.00323(13) 0.00646(14) 0.00072(14)
N1 0.0190(6) 0.0185(6) 0.0126(6) -0.0010(5) 0.0056(5) -0.0019(5)
C1 0.0127(7) 0.0161(7) 0.0131(6) -0.0014(5) 0.0037(5) 0.0018(5)
C2 0.0274(8) 0.0248(8) 0.0128(7) -0.0013(6) 0.0084(6) -0.0052(6)
C3 0.0256(8) 0.0223(8) 0.0131(6) 0.0018(6) 0.0036(6) -0.0062(6)
N4 0.0173(6) 0.0170(6) 0.0138(5) 0.0011(5) 0.0012(5) -0.0021(5)
C4 0.0149(7) 0.0226(8) 0.0210(7) 0.0031(6) -0.0005(6) 0.0001(6)
C5 0.0154(7) 0.0134(6) 0.0133(6) -0.0001(5) 0.0026(5) -0.0016(5)
N6 0.0128(6) 0.0172(6) 0.0155(6) -0.0019(5) 0.0030(5) 0.0004(5)
C7 0.0128(7) 0.0202(7) 0.0175(7) -0.0015(6) 0.0004(5) 0.0003(6)
C8 0.0167(7) 0.0230(8) 0.0148(7) -0.0013(6) -0.0007(5) 0.0000(6)
N9 0.0132(6) 0.0246(7) 0.0119(5) -0.0019(5) 0.0032(4) 0.0004(5)
C9 0.0183(8) 0.0393(10) 0.0164(7) -0.0046(6) 0.0079(6) -0.0001(7)
C10 0.0147(7) 0.0142(7) 0.0132(6) -0.0010(5) 0.0047(5) -0.0002(5)
C11 0.0140(7) 0.0207(8) 0.0088(6) 0.0002(5) 0.0025(5) -0.0017(6)
C12 0.0159(7) 0.0262(8) 0.0127(6) 0.0007(6) 0.0035(5) 0.0009(6)
C13 0.0158(7) 0.0361(9) 0.0125(7) 0.0028(6) 0.0039(6) -0.0050(6)
C14 0.0268(8) 0.0276(8) 0.0140(7) 0.0049(6) 0.0022(6) -0.0105(7)
C15 0.0283(8) 0.0194(8) 0.0175(7) 0.0041(6) 0.0030(6) 0.0011(6)
C16 0.0152(7) 0.0221(8) 0.0131(6) 0.0024(5) 0.0024(5) -0.0004(6)
O17 0.0141(5) 0.0176(5) 0.0213(5) -0.0045(4) 0.0035(4) 0.0031(4)
C17 0.0219(8) 0.0167(7) 0.0256(7) -0.0023(6) 0.0026(6) 0.0016(6)

loop_
_atom_type_symbol
_atom_type_description
_atom_type_scat_dispersion_real
_atom_type_scat_dispersion_imag
_atom_type_scat_source
C C 0.0033 0.0016 'International Tables Vol C Tables 4.2.6.8 and 6.1.1.4'
H H 0.0000 0.0000 'International Tables Vol C Tables 4.2.6.8 and 6.1.1.4'
N N 0.0061 0.0033 'International Tables Vol C Tables 4.2.6.8 and 6.1.1.4'
O O 0.0106 0.0060 'International Tables Vol C Tables 4.2.6.8 and 6.1.1.4'
Cl Cl 0.1484 0.1585 'International Tables Vol C Tables 4.2.6.8 and 6.1.1.4'
Co Co 0.3494 0.9721 'International Tables Vol C Tables 4.2.6.8 and 6.1.1.4'

loop_
_geom_angle_atom_site_label_1
_geom_angle_atom_site_label_2
_geom_angle_atom_site_label_3
_geom_angle
N1 Co1 N6 91.12(5)
N1 Co1 Cl1 112.36(4)
N6 Co1 Cl1 117.19(4)
N1 Co1 Cl2 110.51(4)
N6 Co1 Cl2 108.32(4)
Cl1 Co1 Cl2 114.899(16)
C5 N1 C2 106.77(12)
C5 N1 Co1 127.98(9)
C2 N1 Co1 125.23(10)
O17 C1 C10 108.63(10)
O17 C1 C5 109.24(11)
C10 C1 C5 114.56(11)
O17 C1 C11 108.10(11)
C10 C1 C11 108.40(11)
C5 C1 C11 107.72(11)
C3 C2 N1 108.82(13)
C2 C3 N4 107.09(12)
C5 N4 C3 107.40(12)
C5 N4 C4 129.95(12)
C3 N4 C4 122.54(11)
N1 C5 N4 109.91(11)
N1 C5 C1 127.24(12)
N4 C5 C1 122.77(12)
C10 N6 C7 106.65(12)
C10 N6 Co1 125.94(9)
C7 N6 Co1 126.39(10)
C8 C7 N6 109.26(13)
C7 C8 N9 106.78(12)
C10 N9 C8 107.50(12)
C10 N9 C9 129.38(12)
C8 N9 C9 123.12(12)
N6 C10 N9 109.80(12)
N6 C10 C1 129.13(12)
N9 C10 C1 121.06(12)
C16 C11 C12 119.72(13)
C16 C11 C1 118.70(12)
C12 C11 C1 121.55(13)
C13 C12 C11 119.54(14)
C14 C13 C12 120.69(14)
C13 C14 C15 119.80(14)
C16 C15 C14 119.91(15)
C15 C16 C11 120.33(14)
C1 O17 C17 113.57(10)

loop_
_geom_bond_atom_site_label_1
_geom_bond_atom_site_label_2
_geom_bond_distance
Co1 N1 1.9961(12)
Co1 N6 1.9999(12)
Co1 Cl1 2.2270(4)
Co1 Cl2 2.2494(4)
N1 C5 1.3290(18)
N1 C2 1.3820(17)
C1 O17 1.4250(16)
C1 C10 1.5233(18)
C1 C5 1.5300(18)
C1 C11 1.5367(19)
C2 C3 1.354(2)
C3 N4 1.3711(18)
N4 C5 1.3612(17)
N4 C4 1.4727(18)
N6 C10 1.3295(18)
N6 C7 1.3807(17)
C7 C8 1.348(2)
C8 N9 1.3759(17)
N9 C10 1.3598(16)
N9 C9 1.4683(18)
C11 C16 1.392(2)
C11 C12 1.396(2)
C12 C13 1.393(2)
C13 C14 1.382(2)
C14 C15 1.393(2)
C15 C16 1.390(2)
O17 C17 1.4346(18)
